data_9011166
loop_
_publ_author_name
'Payan, F.'
'Haser, R.'

_publ_section_title
;
 On the hydrogen bonding in potassium hydrogen sulphate. Comparison with a
 previous crystal structure determination
;
_journal_name_full 'Acta Crystallographica, Section B'
_journal_page_first 1875
_journal_page_last 1879
_journal_paper_doi 10.1107/S0567740876006572
_journal_volume 32
_journal_year 1976
_chemical_compound_source Synthetic
_chemical_formula_sum 'H K O4 S'
_chemical_name_mineral Mercallite
_space_group_IT_number 61
_symmetry_space_group_name_Hall '-P 2ac 2ab'
_symmetry_space_group_name_H-M 'P b c a'
_cell_angle_alpha 90
_cell_angle_beta 90
_cell_angle_gamma 90
_cell_formula_units_Z 16
_cell_length_a 8.429
_cell_length_b 9.807
_cell_length_c 18.976
_cell_volume 1568.617
_database_code_amcsd 0009570
_exptl_crystal_density_diffrn 2.306
_cod_depositor_comments
;
       Insterting Z value and modifying formual to be consistent
 with usual chemical conventions
                                  miguel
;
_cod_original_formula_sum 'K2 S2 O8 H2'
_cod_database_code 9011166

loop_
_space_group_symop_operation_xyz
x,y,z
x,1/2-y,1/2+z
-x,1/2+y,1/2-z
1/2-x,1/2+y,z
1/2+x,1/2-y,-z
1/2+x,y,1/2-z
1/2-x,-y,1/2+z
-x,-y,-z

loop_
_atom_site_aniso_label
_atom_site_aniso_U_11
_atom_site_aniso_U_22
_atom_site_aniso_U_33
_atom_site_aniso_U_12
_atom_site_aniso_U_13
_atom_site_aniso_U_23
K1 0.01836 0.02193 0.01842 -0.00126 -0.00008 0.00189
K2 0.01872 0.01608 0.01697 0.00000 0.00000 -0.00094
S1 0.00972 0.01169 0.01532 -0.00042 -0.00008 0.00019
S2 0.01044 0.01852 0.01551 0.00000 -0.00105 0.00000
O11 0.01368 0.01218 0.02736 0.00000 -0.00243 0.00094
O12 0.01260 0.01218 0.02919 0.00168 0.00081 0.00094
O13 0.02735 0.02680 0.02554 -0.00293 -0.01378 -0.00283
O14 0.02556 0.02777 0.02554 -0.00419 0.01378 0.00189
O21 0.01944 0.03752 0.02189 -0.00503 -0.00810 0.01320
O22 0.01332 0.01998 0.03101 0.00042 0.00405 -0.00377
O23 0.02448 0.02290 0.05290 0.00084 -0.00567 -0.01603
O24 0.01944 0.04142 0.02007 -0.00209 0.00567 0.00660

loop_
_atom_site_label
_atom_site_fract_x
_atom_site_fract_y
_atom_site_fract_z
_atom_site_occupancy
_atom_site_U_iso_or_equiv
K1 0.38272 0.18063 0.12506 1.00000 ?
K2 -0.12272 0.31966 0.11831 1.00000 ?
S1 0.25447 0.42281 0.00267 1.00000 ?
S2 -0.01931 0.01693 0.20599 1.00000 ?
O11 0.29160 0.58010 0.00170 1.00000 ?
O12 0.40800 0.35230 0.00330 1.00000 ?
O13 0.16640 0.39650 -0.06100 1.00000 ?
O14 0.16580 0.39860 0.06650 1.00000 ?
O21 0.06040 -0.00090 0.27460 1.00000 ?
O22 -0.16410 0.11170 0.22240 1.00000 ?
O23 -0.08150 -0.10980 0.17880 1.00000 ?
O24 0.07670 0.09420 0.15770 1.00000 ?
H1 0.37900 0.59200 0.00100 1.00000 0.03800
H21 0.24800 0.08000 0.27500 0.50000 0.03800
H22 0.15100 0.17000 0.28200 0.50000 0.03800

loop_
_cod_related_entry_id
_cod_related_entry_database
_cod_related_entry_code
1 AMCSD 0009570
